data_7038651
loop_
_publ_author_name
'Kim, Yonghwi'
'Haldar, Ritesh'
'Kim, Hyunuk'
'Koo, Jaehyoung'
'Kim, Kimoon'

_publ_section_title
;
 The guest-dependent thermal response of the flexible MOF
 Zn2(BDC)2(DABCO).
;
_journal_issue 10
_journal_name_full 'Dalton transactions (Cambridge, England : 2003)'
_journal_page_first 4187
_journal_page_last 4192
_journal_paper_doi 10.1039/c5dt03710g
_journal_volume 45
_journal_year 2016
_chemical_formula_sum 'C34 H48 N6 O12 Zn2'
_chemical_formula_weight 863.52
_chemical_name_common '[Zn2(BDC)2(DABCO)],4DMF'
_chemical_name_systematic
; 
 ? 
;
_space_group_crystal_system tetragonal
_space_group_IT_number 140
_space_group_name_Hall '-I 4 2c'
_space_group_name_H-M_alt 'I 4/m c m'
_symmetry_space_group_name_Hall '-I 4 2c'
_symmetry_space_group_name_H-M 'I 4/m c m'
_atom_sites_solution_hydrogens geom
_audit_creation_method SHELXL-2014
_audit_update_record
;
2015-10-14 deposited with the CCDC.
2015-10-15 downloaded from the CCDC.
;
_cell_angle_alpha 90
_cell_angle_beta 90
_cell_angle_gamma 90
_cell_formula_units_Z 4
_cell_length_a 15.0294(5)
_cell_length_b 15.0294(5)
_cell_length_c 19.2362(8)
_cell_measurement_reflns_used 4678
_cell_measurement_temperature 250(2)
_cell_measurement_theta_max 32.42
_cell_measurement_theta_min 2.86
_cell_volume 4345.1(3)
_computing_cell_refinement 'Bruker SAINT'
_computing_data_collection 'Bruker APEX2'
_computing_data_reduction 'Bruker SAINT'
_computing_molecular_graphics 'Bruker SHELXTL'
_computing_publication_material 'Bruker SHELXTL'
_computing_structure_refinement 'SHELXL-2014 (Sheldrick, 2014)'
_computing_structure_solution 'SHELXS-97 (Sheldrick 2008)'
_diffrn_ambient_temperature 250(2)
_diffrn_measured_fraction_theta_full 0.997
_diffrn_measured_fraction_theta_max 0.998
_diffrn_measurement_device_type 'Bruker APEX-II CCD'
_diffrn_measurement_method '\f and \w scans'
_diffrn_radiation_type MoK\a
_diffrn_radiation_wavelength 0.71073
_diffrn_reflns_av_R_equivalents 0.0339
_diffrn_reflns_av_unetI/netI 0.0240
_diffrn_reflns_laue_measured_fraction_full 0.997
_diffrn_reflns_laue_measured_fraction_max 0.998
_diffrn_reflns_limit_h_max 21
_diffrn_reflns_limit_h_min -16
_diffrn_reflns_limit_k_max 21
_diffrn_reflns_limit_k_min -14
_diffrn_reflns_limit_l_max 25
_diffrn_reflns_limit_l_min -27
_diffrn_reflns_number 12137
_diffrn_reflns_point_group_measured_fraction_full 0.997
_diffrn_reflns_point_group_measured_fraction_max 0.998
_diffrn_reflns_theta_full 25.242
_diffrn_reflns_theta_max 30.488
_diffrn_reflns_theta_min 2.710
_exptl_absorpt_coefficient_mu 1.164
_exptl_absorpt_correction_T_max 0.7473
_exptl_absorpt_correction_T_min 0.5855
_exptl_absorpt_correction_type multi-scan
_exptl_absorpt_process_details SADABS
_exptl_crystal_colour colorless
_exptl_crystal_density_diffrn 1.320
_exptl_crystal_description block
_exptl_crystal_F_000 1800
_exptl_crystal_size_max 0.220
_exptl_crystal_size_mid 0.200
_exptl_crystal_size_min 0.160
_refine_diff_density_max 0.746
_refine_diff_density_min -0.570
_refine_diff_density_rms 0.089
_refine_ls_extinction_method none
_refine_ls_goodness_of_fit_ref 1.032
_refine_ls_hydrogen_treatment constr
_refine_ls_matrix_type full
_refine_ls_number_parameters 85
_refine_ls_number_reflns 1795
_refine_ls_number_restraints 6
_refine_ls_restrained_S_all 1.040
_refine_ls_R_factor_all 0.0616
_refine_ls_R_factor_gt 0.0403
_refine_ls_shift/su_max 0.000
_refine_ls_shift/su_mean 0.000
_refine_ls_structure_factor_coef Fsqd
_refine_ls_weighting_details 'w=1/[\s^2^(Fo^2^)+(0.0722P)^2^+8.1841P] where P=(Fo^2^+2Fc^2^)/3'
_refine_ls_weighting_scheme calc
_refine_ls_wR_factor_gt 0.1127
_refine_ls_wR_factor_ref 0.1356
_reflns_Friedel_coverage 0.000
_reflns_number_gt 1252
_reflns_number_total 1795
_reflns_threshold_expression 'I > 2\s(I)'
_cod_data_source_file c5dt03710g2.cif
_cod_data_source_block DMOF-DMF-250K
_cod_database_code 7038651
_shelx_space_group_comment
; 
The symmetry employed for this shelxl refinement is uniquely defined 
by the following loop, which should always be used as a source of 
symmetry information in preference to the above space-group names. 
They are only intended as comments. 
;
_shelx_estimated_absorpt_t_min 0.784
_shelx_estimated_absorpt_t_max 0.836
_shelxl_version_number 2014-3

loop_
_space_group_symop_operation_xyz
'x, y, z'
'-x, -y, z'
'-y, x, z'
'y, -x, z'
'-x, y, -z+1/2'
'x, -y, -z+1/2'
'y, x, -z+1/2'
'-y, -x, -z+1/2'
'x+1/2, y+1/2, z+1/2'
'-x+1/2, -y+1/2, z+1/2'
'-y+1/2, x+1/2, z+1/2'
'y+1/2, -x+1/2, z+1/2'
'-x+1/2, y+1/2, -z+1'
'x+1/2, -y+1/2, -z+1'
'y+1/2, x+1/2, -z+1'
'-y+1/2, -x+1/2, -z+1'
'-x, -y, -z'
'x, y, -z'
'y, -x, -z'
'-y, x, -z'
'x, -y, z-1/2'
'-x, y, z-1/2'
'-y, -x, z-1/2'
'y, x, z-1/2'
'-x+1/2, -y+1/2, -z+1/2'
'x+1/2, y+1/2, -z+1/2'
'y+1/2, -x+1/2, -z+1/2'
'-y+1/2, x+1/2, -z+1/2'
'x+1/2, -y+1/2, z'
'-x+1/2, y+1/2, z'
'-y+1/2, -x+1/2, z'
'y+1/2, x+1/2, z'

loop_
_atom_site_label
_atom_site_type_symbol
_atom_site_fract_x
_atom_site_fract_y
_atom_site_fract_z
_atom_site_U_iso_or_equiv
_atom_site_adp_type
_atom_site_occupancy
_atom_site_site_symmetry_order
_atom_site_calc_flag
_atom_site_refinement_flags_posn
_atom_site_refinement_flags_adp
_atom_site_refinement_flags_occupancy
Zn1 Zn 0.0000 0.0000 0.07664(2) 0.02231(16) Uani 1 4 d S T P
N1 N 0.0000 0.0000 0.18296(17) 0.0225(6) Uani 1 4 d S T P
O1 O -0.05434(14) 0.12168(12) 0.05779(10) 0.0490(5) Uani 1 1 d . . .
C1 C -0.0773(2) 0.1518(2) 0.0000 0.0328(6) Uani 1 2 d S T P
C2 C -0.1393(2) 0.2300(2) 0.0000 0.0314(6) Uani 1 2 d S T P
C3 C -0.17047(18) 0.26451(17) 0.06218(11) 0.0407(6) Uani 1 1 d . . .
H3 H -0.1473 0.2436 0.1045 0.049 Uiso 1 1 calc R U .
C4 C -0.046(3) 0.0779(14) 0.2112(5) 0.086(7) Uani 0.375 1 d . . P
H4A H -0.0971 0.0940 0.1823 0.103 Uiso 0.375 1 calc R U P
H4B H -0.0056 0.1290 0.2141 0.103 Uiso 0.375 1 calc R U P
C5 C -0.0847(11) 0.025(3) 0.2086(4) 0.098(8) Uani 0.375 1 d . . P
O1S O -0.2679(10) 0.1126(12) 0.2392(8) 0.295(10) Uani 0.5 1 d D . P
N1S N -0.3650(4) 0.1350(4) 0.1556(5) 0.151(3) Uani 1 2 d DS T P
C1S C -0.3360(7) 0.1640(7) 0.2164(6) 0.245(8) Uani 1 2 d DS T P
H1S H -0.3593 0.2132 0.2405 0.294 Uiso 0.5 1 calc R U P
C2S C -0.3199(7) 0.0658(6) 0.1193(6) 0.281(7) Uani 1 1 d D . .
H2S1 H -0.3507 0.0536 0.0760 0.421 Uiso 1 1 calc R U .
H2S2 H -0.2594 0.0842 0.1094 0.421 Uiso 1 1 calc R U .
H2S3 H -0.3191 0.0125 0.1477 0.421 Uiso 1 1 calc R U .

loop_
_atom_site_aniso_label
_atom_site_aniso_U_11
_atom_site_aniso_U_22
_atom_site_aniso_U_33
_atom_site_aniso_U_23
_atom_site_aniso_U_13
_atom_site_aniso_U_12
Zn1 0.02427(19) 0.02427(19) 0.0184(2) 0.000 0.000 0.000
N1 0.0252(9) 0.0252(9) 0.0169(13) 0.000 0.000 0.000
O1 0.0693(14) 0.0356(9) 0.0421(9) -0.0023(8) -0.0133(9) 0.0205(9)
C1 0.0326(15) 0.0284(14) 0.0375(15) 0.000 0.000 0.0061(12)
C2 0.0332(15) 0.0303(14) 0.0306(14) 0.000 0.000 0.0093(12)
C3 0.0498(14) 0.0463(14) 0.0259(10) -0.0011(10) -0.0057(10) 0.0183(11)
C4 0.174(18) 0.063(8) 0.020(4) -0.007(7) -0.013(12) 0.079(11)
C5 0.033(5) 0.24(2) 0.017(4) -0.027(15) -0.001(5) 0.058(9)
O1S 0.246(18) 0.38(2) 0.257(15) 0.032(15) -0.072(13) 0.145(17)
N1S 0.124(4) 0.124(4) 0.205(9) -0.017(5) -0.017(5) 0.025(5)
C1S 0.284(15) 0.284(15) 0.169(14) -0.027(12) -0.027(12) 0.020(19)
C2S 0.181(10) 0.182(9) 0.48(2) -0.147(12) -0.050(11) 0.073(7)

loop_
_atom_type_symbol
_atom_type_description
_atom_type_scat_dispersion_real
_atom_type_scat_dispersion_imag
_atom_type_scat_source
C C 0.0033 0.0016 'International Tables Vol C Tables 4.2.6.8 and 6.1.1.4'
H H 0.0000 0.0000 'International Tables Vol C Tables 4.2.6.8 and 6.1.1.4'
N N 0.0061 0.0033 'International Tables Vol C Tables 4.2.6.8 and 6.1.1.4'
O O 0.0106 0.0060 'International Tables Vol C Tables 4.2.6.8 and 6.1.1.4'
Zn Zn 0.2839 1.4301 'International Tables Vol C Tables 4.2.6.8 and 6.1.1.4'

loop_
_geom_angle_atom_site_label_1
_geom_angle_atom_site_label_2
_geom_angle_atom_site_label_3
_geom_angle
_geom_angle_site_symmetry_1
_geom_angle_site_symmetry_3
O1 Zn1 O1 159.47(11) 3 4
O1 Zn1 O1 88.180(19) 3 2
O1 Zn1 O1 88.180(19) 4 2
O1 Zn1 O1 88.179(19) 3 .
O1 Zn1 O1 88.181(19) 4 .
O1 Zn1 O1 159.47(11) 2 .
O1 Zn1 N1 100.27(5) 3 .
O1 Zn1 N1 100.27(5) 4 .
O1 Zn1 N1 100.27(5) 2 .
O1 Zn1 N1 100.26(5) . .
O1 Zn1 Zn1 79.73(5) 3 17
O1 Zn1 Zn1 79.73(5) 4 17
O1 Zn1 Zn1 79.73(5) 2 17
O1 Zn1 Zn1 79.74(5) . 17
N1 Zn1 Zn1 180.0 . 17
C5 N1 C5 83.0(2) 2 4
C5 N1 C5 83.0(2) 2 3
C5 N1 C5 139.2(8) 4 3
C5 N1 C5 139.2(8) 2 .
C5 N1 C5 83.0(2) 4 .
C5 N1 C5 83.0(2) 3 .
C5 N1 C4 43.8(8) 2 4
C5 N1 C4 40.0(8) 4 4
C5 N1 C4 120.5(7) 3 4
C5 N1 C4 117.6(7) . 4
C5 N1 C4 117.6(7) 2 3
C5 N1 C4 120.5(7) 4 3
C5 N1 C4 40.0(8) 3 3
C5 N1 C4 43.8(8) . 3
C4 N1 C4 136.5(8) 4 3
C5 N1 C4 120.5(7) 2 .
C5 N1 C4 43.8(8) 4 .
C5 N1 C4 117.6(7) 3 .
C5 N1 C4 40.0(8) . .
C4 N1 C4 82.1(3) 4 .
C4 N1 C4 82.1(3) 3 .
C5 N1 C4 40.0(8) 2 2
C5 N1 C4 117.6(7) 4 2
C5 N1 C4 43.8(8) 3 2
C5 N1 C4 120.5(7) . 2
C4 N1 C4 82.1(3) 4 2
C4 N1 C4 82.1(3) 3 2
C4 N1 C4 136.5(8) . 2
C5 N1 Zn1 110.4(4) 2 .
C5 N1 Zn1 110.4(4) 4 .
C5 N1 Zn1 110.4(4) 3 .
C5 N1 Zn1 110.4(4) . .
C4 N1 Zn1 111.8(4) 4 .
C4 N1 Zn1 111.8(4) 3 .
C4 N1 Zn1 111.8(4) . .
C4 N1 Zn1 111.8(4) 2 .
C1 O1 Zn1 126.55(18) . .
O1 C1 O1 125.7(3) 18 .
O1 C1 C2 117.14(15) 18 .
O1 C1 C2 117.14(15) . .
C3 C2 C3 119.5(3) . 18
C3 C2 C1 120.20(14) . .
C3 C2 C1 120.20(14) 18 .
C3 C3 C2 120.23(14) 32_455 .
N1 C4 C4 103.9(16) . 8
N1 C4 C4 87(2) . 5
C4 C4 C4 62.0(10) 8 5
N1 C5 C5 102(2) . 6
N1 C5 C5 90(2) . 8
C5 C5 C5 58.8(7) 6 8
C1S N1S C2S 121.2(5) . .
C1S N1S C2S 121.2(5) . 32_455
C2S N1S C2S 117.0(10) . 32_455
N1S C1S O1S 110.3(8) . .

loop_
_geom_bond_atom_site_label_1
_geom_bond_atom_site_label_2
_geom_bond_distance
_geom_bond_site_symmetry_2
Zn1 O1 2.0354(17) 3
Zn1 O1 2.0354(17) 4
Zn1 O1 2.0354(17) 2
Zn1 O1 2.0354(17) .
Zn1 N1 2.045(3) .
Zn1 Zn1 2.9487(8) 17
N1 C5 1.416(9) 2
N1 C5 1.416(9) 4
N1 C5 1.416(9) 3
N1 C5 1.416(9) .
N1 C4 1.463(9) 4
N1 C4 1.463(9) 3
N1 C4 1.463(9) .
N1 C4 1.463(9) 2
O1 C1 1.249(2) .
C1 O1 1.249(2) 18
C1 C2 1.500(4) .
C2 C3 1.385(3) .
C2 C3 1.385(3) 18
C3 C3 1.382(5) 32_455
C4 C4 1.64(4) 8
C4 C4 2.03(6) 5
C5 C5 1.76(5) 6
C5 C5 2.03(5) 8
O1S C1S 1.354(8) .
N1S C1S 1.322(8) .
N1S C2S 1.424(6) .
N1S C2S 1.424(6) 32_455
